data_7114948
loop_
_publ_author_name
'Seebacher, Jan'
'Shu, Mouhai'
'Vahrenkamp, Heinrich'

_publ_section_title
;
 The best structural model of ADH so far: a
 pyrazolylbis(thioimidazolyl)borate zinc ethanol complex
;
_journal_issue 11
_journal_name_full 'Chemical Communications'
_journal_page_first 1026
_journal_paper_doi 10.1039/b100281n
_journal_year 2001
_chemical_formula_moiety 'C36 H46 B Cl N6 O9 S2 Zn'
_chemical_formula_sum 'C36 H46 B Cl N6 O9 S2 Zn'
_chemical_formula_weight 882.54
_chemical_melting_point 199
_chemical_name_common 'NS2-ethanol complex'
_chemical_name_systematic
; 
? 
;
_space_group_IT_number 2
_symmetry_cell_setting triclinic
_symmetry_space_group_name_Hall '-P 1'
_symmetry_space_group_name_H-M 'P -1'
_atom_sites_solution_hydrogens geom
_atom_sites_solution_primary direct
_atom_sites_solution_secondary difmap
_audit_creation_method SHELXL-97
_cell_angle_alpha 101.011(2)
_cell_angle_beta 109.568(2)
_cell_angle_gamma 94.234(2)
_cell_formula_units_Z 2
_cell_length_a 10.9624(13)
_cell_length_b 14.1310(16)
_cell_length_c 14.8340(17)
_cell_measurement_temperature 200(2)
_cell_volume 2101.6(4)
_computing_cell_refinement 'Bruker SMART'
_computing_data_collection 'Bruker SMART'
_computing_data_reduction 'Bruker SHELXTL'
_computing_molecular_graphics 'Bruker SHELXTL'
_computing_publication_material 'Bruker SHELXTL'
_computing_structure_refinement 'SHELXL-97 (Sheldrick, 1997)'
_computing_structure_solution 'SHELXS-97 (Sheldrick, 1990)'
_diffrn_ambient_temperature 200(2)
_diffrn_measured_fraction_theta_full 0.944
_diffrn_measured_fraction_theta_max 0.944
_diffrn_measurement_device_type 'CCD area detector'
_diffrn_measurement_method 'phi and omega scans'
_diffrn_radiation_monochromator graphite
_diffrn_radiation_source 'fine-focus sealed tube'
_diffrn_radiation_type MoK\a
_diffrn_radiation_wavelength 0.71073
_diffrn_reflns_av_R_equivalents 0.0434
_diffrn_reflns_av_sigmaI/netI 0.0971
_diffrn_reflns_limit_h_max 14
_diffrn_reflns_limit_h_min -14
_diffrn_reflns_limit_k_max 18
_diffrn_reflns_limit_k_min -18
_diffrn_reflns_limit_l_max 19
_diffrn_reflns_limit_l_min -19
_diffrn_reflns_number 19203
_diffrn_reflns_theta_full 28.32
_diffrn_reflns_theta_max 28.32
_diffrn_reflns_theta_min 1.48
_exptl_absorpt_coefficient_mu 0.805
_exptl_absorpt_correction_type none
_exptl_crystal_colour colourless
_exptl_crystal_density_diffrn 1.395
_exptl_crystal_density_method 'not measured'
_exptl_crystal_description isometric
_exptl_crystal_F_000 920
_exptl_crystal_size_max 0.11
_exptl_crystal_size_mid 0.16
_exptl_crystal_size_min 0.23
_refine_diff_density_max 0.772
_refine_diff_density_min -0.806
_refine_diff_density_rms 0.092
_refine_ls_extinction_method none
_refine_ls_goodness_of_fit_ref 0.939
_refine_ls_hydrogen_treatment mixed
_refine_ls_matrix_type full
_refine_ls_number_parameters 509
_refine_ls_number_reflns 9895
_refine_ls_number_restraints 0
_refine_ls_restrained_S_all 0.939
_refine_ls_R_factor_all 0.1297
_refine_ls_R_factor_gt 0.0606
_refine_ls_shift/su_max 0.000
_refine_ls_shift/su_mean 0.000
_refine_ls_structure_factor_coef Fsqd
_refine_ls_weighting_details 'calc w=1/[\s^2^(Fo^2^)+(0.0990P)^2^+0.0000P] where P=(Fo^2^+2Fc^2^)/3'
_refine_ls_weighting_scheme calc
_refine_ls_wR_factor_gt 0.1523
_refine_ls_wR_factor_ref 0.1872
_reflns_number_gt 5057
_reflns_number_total 9895
_reflns_threshold_expression >2sigma(I)
_cod_data_source_file b100281n.txt
_cod_data_source_block seebom
_cod_depositor_comments
;
The following automatic conversions were performed:

'_symmetry_cell_setting' value 'Triclinic' changed to 'triclinic'
according to
/usr/data/users/saulius/automatic-downloads/retrospective/RSC/lib/dictionaries/cif_core.dic
dictionary named 'cif_core.dic' version 2.4.2 from 2011-04-26.

Automatic conversion script
Id: cif_fix_values 2281 2013-09-26 08:29:07Z andrius 
;
_cod_original_sg_symbol_H-M P-1
_cod_database_code 7114948

loop_
_symmetry_equiv_pos_as_xyz
'x, y, z'
'-x, -y, -z'

loop_
_atom_site_label
_atom_site_type_symbol
_atom_site_fract_x
_atom_site_fract_y
_atom_site_fract_z
_atom_site_U_iso_or_equiv
_atom_site_adp_type
_atom_site_occupancy
_atom_site_symmetry_multiplicity
_atom_site_calc_flag
_atom_site_refinement_flags
Zn1 Zn 0.70897(4) 0.25475(4) 0.27678(4) 0.03487(16) Uani 1 1 d .
N1 N 0.4432(3) 0.1594(2) 0.0707(2) 0.0327(8) Uani 1 1 d .
N2 N 0.3825(3) 0.0242(3) 0.1049(2) 0.0349(8) Uani 1 1 d .
N3 N 0.4656(3) 0.3457(3) 0.1381(3) 0.0357(8) Uani 1 1 d .
N4 N 0.4528(3) 0.4731(3) 0.2430(3) 0.0362(8) Uani 1 1 d .
N5 N 0.6443(3) 0.2712(2) 0.0802(3) 0.0341(8) Uani 1 1 d .
N6 N 0.7336(3) 0.2302(2) 0.1463(3) 0.0347(8) Uani 1 1 d .
S1 S 0.52501(10) 0.16201(8) 0.26955(8) 0.0372(3) Uani 1 1 d .
S2 S 0.69461(10) 0.41963(8) 0.30017(9) 0.0429(3) Uani 1 1 d .
O1 O 0.1382(3) -0.0575(2) 0.0812(2) 0.0468(8) Uani 1 1 d .
O2 O 0.3193(3) 0.4697(2) 0.3617(2) 0.0503(8) Uani 1 1 d .
O3 O 0.8515(3) 0.2307(3) 0.3891(2) 0.0520(9) Uani 1 1 d .
H3 H 0.8310 0.1784 0.4159 0.062 Uiso 1 1 calc R
O6 O 0.9444(7) 0.6464(5) 0.0841(4) 0.152(3) Uani 1 1 d .
H6 H 0.9147 0.6874 0.1169 0.228 Uiso 1 1 calc R
O7 O 0.8355(7) 0.0592(5) 0.4236(5) 0.161(3) Uani 1 1 d .
H7 H 0.8785 0.0162 0.4080 0.241 Uiso 1 1 calc R
O41 O 0.8115(5) 0.9145(3) 0.2520(3) 0.0952(15) Uani 1 1 d .
O42 O 0.9673(5) 0.8122(5) 0.2796(5) 0.134(2) Uani 1 1 d .
O43 O 0.8227(7) 0.8098(7) 0.3543(7) 0.206(4) Uani 1 1 d .
O44 O 0.7504(9) 0.7525(5) 0.1937(7) 0.269(7) Uani 1 1 d .
B1 B 0.4996(5) 0.2640(4) 0.0681(4) 0.0368(11) Uani 1 1 d .
H1 H 0.452(4) 0.268(3) -0.002(3) 0.028(10) Uiso 1 1 d .
C1 C 0.4505(4) 0.1155(3) 0.1441(3) 0.0338(9) Uani 1 1 d .
C2 C 0.3315(4) 0.0106(3) 0.0042(3) 0.0407(11) Uani 1 1 d .
H2A H 0.2802 -0.0469 -0.0416 0.049 Uiso 1 1 calc R
C3 C 0.3684(4) 0.0941(3) -0.0170(3) 0.0393(10) Uani 1 1 d .
H3A H 0.3471 0.1064 -0.0808 0.047 Uiso 1 1 calc R
C4 C 0.3651(4) -0.0480(3) 0.1564(3) 0.0368(10) Uani 1 1 d .
C5 C 0.2391(4) -0.0891(3) 0.1450(3) 0.0415(11) Uani 1 1 d .
C6 C 0.2255(5) -0.1586(4) 0.1972(4) 0.0534(13) Uani 1 1 d .
H6B H 0.1409 -0.1866 0.1912 0.064 Uiso 1 1 calc R
C7 C 0.3362(6) -0.1867(4) 0.2580(4) 0.0633(15) Uani 1 1 d .
H7B H 0.3264 -0.2337 0.2941 0.076 Uiso 1 1 calc R
C8 C 0.4600(5) -0.1481(4) 0.2673(4) 0.0583(14) Uani 1 1 d .
H8A H 0.5350 -0.1691 0.3081 0.070 Uiso 1 1 calc R
C9 C 0.4731(5) -0.0786(3) 0.2166(4) 0.0480(12) Uani 1 1 d .
H9A H 0.5582 -0.0511 0.2231 0.058 Uiso 1 1 calc R
C10 C 0.0075(4) -0.1019(4) 0.0631(4) 0.0540(13) Uani 1 1 d .
H10A H -0.0554 -0.0726 0.0163 0.081 Uiso 1 1 calc R
H10B H -0.0090 -0.0914 0.1249 0.081 Uiso 1 1 calc R
H10C H -0.0022 -0.1720 0.0357 0.081 Uiso 1 1 calc R
C11 C 0.5341(4) 0.4105(3) 0.2241(3) 0.0356(10) Uani 1 1 d .
C12 C 0.3315(4) 0.4464(3) 0.1696(3) 0.0425(11) Uani 1 1 d .
H12A H 0.2565 0.4775 0.1654 0.051 Uiso 1 1 calc R
C13 C 0.3388(4) 0.3689(3) 0.1053(3) 0.0387(10) Uani 1 1 d .
H13A H 0.2693 0.3351 0.0471 0.046 Uiso 1 1 calc R
C14 C 0.4845(4) 0.5517(3) 0.3281(3) 0.0377(10) Uani 1 1 d .
C15 C 0.4110(4) 0.5483(3) 0.3887(4) 0.0422(11) Uani 1 1 d .
C16 C 0.4382(5) 0.6245(4) 0.4701(4) 0.0502(12) Uani 1 1 d .
H16A H 0.3893 0.6238 0.5121 0.060 Uiso 1 1 calc R
C17 C 0.5357(5) 0.7012(4) 0.4905(4) 0.0520(13) Uani 1 1 d .
H17A H 0.5529 0.7532 0.5462 0.062 Uiso 1 1 calc R
C18 C 0.6087(5) 0.7035(3) 0.4311(4) 0.0499(12) Uani 1 1 d .
H18A H 0.6773 0.7559 0.4469 0.060 Uiso 1 1 calc R
C19 C 0.5817(4) 0.6286(3) 0.3477(4) 0.0444(11) Uani 1 1 d .
H19A H 0.6296 0.6305 0.3051 0.053 Uiso 1 1 calc R
C20 C 0.2423(5) 0.4632(4) 0.4229(4) 0.0592(14) Uani 1 1 d .
H20A H 0.1790 0.4030 0.3953 0.089 Uiso 1 1 calc R
H20B H 0.1955 0.5195 0.4255 0.089 Uiso 1 1 calc R
H20C H 0.3001 0.4625 0.4894 0.089 Uiso 1 1 calc R
C21 C 0.6321(5) 0.3586(4) -0.0530(4) 0.0592(14) Uani 1 1 d .
H21A H 0.5412 0.3582 -0.0564 0.089 Uiso 1 1 calc R
H21B H 0.6334 0.3245 -0.1167 0.089 Uiso 1 1 calc R
H21C H 0.6751 0.4261 -0.0370 0.089 Uiso 1 1 calc R
C22 C 0.7022(4) 0.3088(3) 0.0239(3) 0.0404(10) Uani 1 1 d .
C23 C 0.8290(4) 0.2921(3) 0.0539(3) 0.0431(11) Uani 1 1 d .
H23A H 0.8932 0.3104 0.0280 0.052 Uiso 1 1 calc R
C24 C 0.8470(4) 0.2432(3) 0.1295(3) 0.0365(10) Uani 1 1 d .
C25 C 0.9643(4) 0.2057(3) 0.1849(3) 0.0352(10) Uani 1 1 d .
C26 C 1.0876(4) 0.2530(4) 0.1985(4) 0.0484(12) Uani 1 1 d .
H26A H 1.0947 0.3094 0.1733 0.058 Uiso 1 1 calc R
C27 C 1.1989(5) 0.2186(4) 0.2481(4) 0.0580(14) Uani 1 1 d .
H27A H 1.2825 0.2516 0.2577 0.070 Uiso 1 1 calc R
C28 C 1.1897(4) 0.1373(4) 0.2838(4) 0.0551(14) Uani 1 1 d .
H28A H 1.2670 0.1133 0.3170 0.066 Uiso 1 1 calc R
C29 C 1.0665(5) 0.0886(4) 0.2717(4) 0.0485(12) Uani 1 1 d .
H29A H 1.0600 0.0327 0.2976 0.058 Uiso 1 1 calc R
C30 C 0.9553(4) 0.1237(3) 0.2212(3) 0.0407(10) Uani 1 1 d .
H30A H 0.8715 0.0909 0.2115 0.049 Uiso 1 1 calc R
C31 C 0.9826(5) 0.2826(6) 0.4355(5) 0.092(2) Uani 1 1 d .
H31A H 1.0433 0.2353 0.4543 0.110 Uiso 1 1 calc R
H31B H 1.0060 0.3122 0.3869 0.110 Uiso 1 1 calc R
C32 C 1.0018(7) 0.3559(5) 0.5187(5) 0.100(3) Uani 1 1 d .
H32A H 1.0929 0.3880 0.5452 0.150 Uiso 1 1 calc R
H32B H 0.9825 0.3272 0.5685 0.150 Uiso 1 1 calc R
H32C H 0.9433 0.4039 0.5008 0.150 Uiso 1 1 calc R
C33 C 0.9391(15) 0.5607(7) 0.1128(9) 0.203(7) Uani 1 1 d .
H33A H 0.8456 0.5372 0.0976 0.243 Uiso 1 1 calc R
H33B H 0.9695 0.5134 0.0695 0.243 Uiso 1 1 calc R
C34 C 1.0032(11) 0.5542(8) 0.2049(7) 0.156(5) Uani 1 1 d .
H34A H 0.9896 0.4863 0.2099 0.235 Uiso 1 1 calc R
H34B H 0.9702 0.5955 0.2498 0.235 Uiso 1 1 calc R
H34C H 1.0970 0.5758 0.2227 0.235 Uiso 1 1 calc R
C35 C 0.777(2) 0.0299(9) 0.4931(8) 0.253(11) Uani 1 1 d .
H35A H 0.7245 -0.0356 0.4608 0.304 Uiso 1 1 calc R
H35B H 0.8496 0.0222 0.5511 0.304 Uiso 1 1 calc R
C36 C 0.716(2) 0.074(2) 0.5196(11) 0.42(2) Uani 1 1 d .
H36A H 0.7158 0.0601 0.5817 0.625 Uiso 1 1 calc R
H36B H 0.6269 0.0595 0.4712 0.625 Uiso 1 1 calc R
H36C H 0.7503 0.1428 0.5303 0.625 Uiso 1 1 calc R
Cl1 Cl 0.83788(15) 0.82034(14) 0.26666(14) 0.0824(5) Uani 1 1 d .

loop_
_atom_site_aniso_label
_atom_site_aniso_U_11
_atom_site_aniso_U_22
_atom_site_aniso_U_33
_atom_site_aniso_U_23
_atom_site_aniso_U_13
_atom_site_aniso_U_12
Zn1 0.0231(3) 0.0387(3) 0.0388(3) 0.0058(2) 0.0092(2) -0.0029(2)
N1 0.0250(17) 0.035(2) 0.0341(19) 0.0063(16) 0.0073(14) -0.0014(14)
N2 0.0279(18) 0.035(2) 0.037(2) 0.0059(16) 0.0079(15) -0.0011(15)
N3 0.0248(17) 0.036(2) 0.045(2) 0.0105(17) 0.0107(16) -0.0011(15)
N4 0.0321(19) 0.033(2) 0.046(2) 0.0119(17) 0.0168(17) 0.0038(15)
N5 0.0303(18) 0.0308(19) 0.041(2) 0.0086(16) 0.0129(16) -0.0025(15)
N6 0.0270(18) 0.034(2) 0.041(2) 0.0075(16) 0.0121(15) -0.0061(15)
S1 0.0249(5) 0.0465(7) 0.0353(6) 0.0053(5) 0.0094(4) -0.0077(5)
S2 0.0273(6) 0.0374(6) 0.0533(7) 0.0005(5) 0.0075(5) -0.0010(5)
O1 0.0284(16) 0.046(2) 0.065(2) 0.0166(16) 0.0137(15) -0.0019(14)
O2 0.0481(19) 0.044(2) 0.065(2) 0.0104(16) 0.0320(17) -0.0031(15)
O3 0.0242(16) 0.074(2) 0.050(2) 0.0181(17) 0.0045(14) -0.0045(15)
O6 0.152(6) 0.149(6) 0.117(5) 0.045(4) 0.008(4) -0.049(5)
O7 0.169(7) 0.140(6) 0.162(7) 0.071(5) 0.021(5) 0.039(5)
O41 0.100(4) 0.082(3) 0.093(3) 0.036(3) 0.015(3) 0.002(3)
O42 0.088(4) 0.167(6) 0.193(6) 0.073(5) 0.086(4) 0.042(4)
O43 0.137(6) 0.339(12) 0.257(9) 0.237(9) 0.117(6) 0.081(7)
O44 0.247(10) 0.088(5) 0.262(10) 0.007(5) -0.147(8) -0.027(6)
B1 0.031(3) 0.042(3) 0.035(3) 0.011(2) 0.009(2) 0.001(2)
C1 0.022(2) 0.036(2) 0.040(2) 0.0045(19) 0.0104(18) -0.0015(17)
C2 0.034(2) 0.040(3) 0.039(2) 0.002(2) 0.0075(19) -0.0042(19)
C3 0.029(2) 0.046(3) 0.036(2) 0.006(2) 0.0065(18) -0.0023(19)
C4 0.032(2) 0.034(2) 0.041(2) 0.0082(19) 0.0108(19) -0.0027(18)
C5 0.036(2) 0.038(3) 0.049(3) 0.006(2) 0.016(2) 0.000(2)
C6 0.053(3) 0.047(3) 0.060(3) 0.013(3) 0.021(3) -0.007(2)
C7 0.077(4) 0.050(3) 0.060(3) 0.022(3) 0.019(3) -0.004(3)
C8 0.054(3) 0.050(3) 0.067(4) 0.025(3) 0.011(3) 0.004(3)
C9 0.041(3) 0.042(3) 0.054(3) 0.011(2) 0.009(2) -0.001(2)
C10 0.031(2) 0.057(3) 0.068(3) 0.005(3) 0.019(2) -0.007(2)
C11 0.032(2) 0.033(2) 0.043(2) 0.012(2) 0.0146(19) -0.0004(18)
C12 0.029(2) 0.046(3) 0.057(3) 0.023(2) 0.015(2) 0.008(2)
C13 0.026(2) 0.044(3) 0.048(3) 0.017(2) 0.0117(19) 0.0045(19)
C14 0.037(2) 0.030(2) 0.048(3) 0.014(2) 0.015(2) 0.0049(19)
C15 0.036(2) 0.036(3) 0.055(3) 0.016(2) 0.015(2) 0.003(2)
C16 0.052(3) 0.049(3) 0.057(3) 0.013(3) 0.027(3) 0.010(2)
C17 0.058(3) 0.037(3) 0.057(3) 0.007(2) 0.018(3) 0.006(2)
C18 0.052(3) 0.034(3) 0.059(3) 0.013(2) 0.013(3) 0.001(2)
C19 0.041(3) 0.035(3) 0.062(3) 0.019(2) 0.020(2) 0.006(2)
C20 0.053(3) 0.064(4) 0.070(4) 0.015(3) 0.036(3) -0.002(3)
C21 0.057(3) 0.060(4) 0.073(4) 0.035(3) 0.030(3) 0.006(3)
C22 0.045(3) 0.032(2) 0.047(3) 0.008(2) 0.022(2) -0.003(2)
C23 0.040(3) 0.040(3) 0.057(3) 0.012(2) 0.028(2) -0.001(2)
C24 0.033(2) 0.027(2) 0.050(3) -0.0011(19) 0.023(2) -0.0049(18)
C25 0.030(2) 0.034(2) 0.042(2) 0.0008(19) 0.0179(19) -0.0004(18)
C26 0.034(2) 0.051(3) 0.063(3) 0.009(2) 0.024(2) -0.004(2)
C27 0.030(3) 0.057(3) 0.085(4) 0.011(3) 0.022(3) -0.002(2)
C28 0.026(2) 0.059(3) 0.069(3) 0.003(3) 0.009(2) 0.005(2)
C29 0.039(3) 0.047(3) 0.056(3) 0.011(2) 0.013(2) 0.002(2)
C30 0.032(2) 0.039(3) 0.045(3) 0.004(2) 0.011(2) -0.0039(19)
C31 0.031(3) 0.136(7) 0.071(4) -0.018(4) -0.001(3) -0.018(3)
C32 0.073(5) 0.096(6) 0.101(6) -0.027(4) 0.026(4) -0.015(4)
C33 0.35(2) 0.077(7) 0.138(10) 0.047(7) 0.029(11) 0.013(9)
C34 0.206(12) 0.153(10) 0.106(7) 0.034(7) 0.032(7) 0.102(9)
C35 0.54(3) 0.123(10) 0.073(7) 0.041(7) 0.075(13) -0.003(14)
C36 0.45(3) 0.69(5) 0.096(10) 0.005(16) 0.055(14) 0.45(3)
Cl1 0.0551(9) 0.0915(13) 0.0981(13) 0.0525(10) 0.0112(9) -0.0064(8)

loop_
_atom_type_symbol
_atom_type_description
_atom_type_scat_dispersion_real
_atom_type_scat_dispersion_imag
_atom_type_scat_source
C C 0.0033 0.0016 'International Tables Vol C Tables 4.2.6.8 and 6.1.1.4'
H H 0.0000 0.0000 'International Tables Vol C Tables 4.2.6.8 and 6.1.1.4'
B B 0.0013 0.0007 'International Tables Vol C Tables 4.2.6.8 and 6.1.1.4'
N N 0.0061 0.0033 'International Tables Vol C Tables 4.2.6.8 and 6.1.1.4'
O O 0.0106 0.0060 'International Tables Vol C Tables 4.2.6.8 and 6.1.1.4'
S S 0.1246 0.1234 'International Tables Vol C Tables 4.2.6.8 and 6.1.1.4'
Cl Cl 0.1484 0.1585 'International Tables Vol C Tables 4.2.6.8 and 6.1.1.4'
Zn Zn 0.2839 1.4301 'International Tables Vol C Tables 4.2.6.8 and 6.1.1.4'

loop_
_geom_angle_atom_site_label_1
_geom_angle_atom_site_label_2
_geom_angle_atom_site_label_3
_geom_angle
O3 Zn1 N6 116.85(14)
O3 Zn1 S1 105.39(10)
N6 Zn1 S1 111.69(10)
O3 Zn1 S2 109.79(11)
N6 Zn1 S2 100.18(11)
S1 Zn1 S2 113.18(5)
C1 N1 C3 107.9(4)
C1 N1 B1 132.8(3)
C3 N1 B1 119.3(4)
C1 N2 C2 108.7(4)
C1 N2 C4 127.2(4)
C2 N2 C4 124.1(4)
C11 N3 C13 107.4(4)
C11 N3 B1 135.3(4)
C13 N3 B1 117.0(4)
C11 N4 C12 109.1(4)
C11 N4 C14 126.1(4)
C12 N4 C14 124.7(4)
C22 N5 N6 109.9(3)
C22 N5 B1 126.8(4)
N6 N5 B1 123.0(3)
C24 N6 N5 106.0(3)
C24 N6 Zn1 127.6(3)
N5 N6 Zn1 111.0(3)
C1 S1 Zn1 101.20(14)
C11 S2 Zn1 97.82(15)
C5 O1 C10 117.7(4)
C15 O2 C20 117.4(4)
C31 O3 Zn1 128.0(4)
N5 B1 N3 115.1(4)
N5 B1 N1 111.4(4)
N3 B1 N1 112.1(4)
N1 C1 N2 108.2(4)
N1 C1 S1 128.9(3)
N2 C1 S1 122.8(3)
C3 C2 N2 106.9(4)
C2 C3 N1 108.2(4)
C9 C4 C5 119.9(4)
C9 C4 N2 119.7(4)
C5 C4 N2 120.4(4)
O1 C5 C6 125.1(4)
O1 C5 C4 116.0(4)
C6 C5 C4 119.0(4)
C7 C6 C5 119.6(5)
C8 C7 C6 121.4(5)
C9 C8 C7 118.8(5)
C8 C9 C4 121.2(5)
N3 C11 N4 107.5(4)
N3 C11 S2 129.6(3)
N4 C11 S2 122.9(3)
C13 C12 N4 107.4(4)
C12 C13 N3 108.6(4)
C19 C14 C15 121.5(4)
C19 C14 N4 121.0(4)
C15 C14 N4 117.5(4)
O2 C15 C16 125.9(4)
O2 C15 C14 115.7(4)
C16 C15 C14 118.4(4)
C17 C16 C15 120.5(5)
C18 C17 C16 120.8(5)
C17 C18 C19 119.9(5)
C14 C19 C18 118.9(5)
N5 C22 C23 107.4(4)
N5 C22 C21 122.8(4)
C23 C22 C21 129.9(4)
C22 C23 C24 107.4(4)
N6 C24 C23 109.3(4)
N6 C24 C25 121.4(4)
C23 C24 C25 129.3(4)
C30 C25 C26 119.2(4)
C30 C25 C24 121.8(4)
C26 C25 C24 119.0(4)
C27 C26 C25 120.4(5)
C28 C27 C26 120.3(5)
C27 C28 C29 120.5(5)
C30 C29 C28 118.6(5)
C25 C30 C29 121.0(4)
C32 C31 O3 114.7(6)
C34 C33 O6 122.1(11)
C36 C35 O7 121(2)
O44 Cl1 O42 114.9(6)
O44 Cl1 O43 107.5(7)
O42 Cl1 O43 105.9(4)
O44 Cl1 O41 109.3(4)
O42 Cl1 O41 110.1(3)
O43 Cl1 O41 108.9(5)

loop_
_geom_bond_atom_site_label_1
_geom_bond_atom_site_label_2
_geom_bond_distance
Zn1 O3 1.970(3)
Zn1 N6 2.012(3)
Zn1 S1 2.2818(11)
Zn1 S2 2.3143(13)
N1 C1 1.336(5)
N1 C3 1.389(5)
N1 B1 1.573(6)
N2 C1 1.356(5)
N2 C2 1.376(5)
N2 C4 1.425(5)
N3 C11 1.357(5)
N3 C13 1.397(5)
N3 B1 1.553(6)
N4 C11 1.358(5)
N4 C12 1.377(5)
N4 C14 1.435(5)
N5 C22 1.363(5)
N5 N6 1.383(5)
N5 B1 1.529(6)
N6 C24 1.354(5)
S1 C1 1.731(4)
S2 C11 1.722(4)
O1 C5 1.362(5)
O1 C10 1.436(5)
O2 C15 1.342(5)
O2 C20 1.441(5)
O3 C31 1.438(6)
O6 C33 1.361(10)
O7 C35 1.489(15)
O41 Cl1 1.423(5)
O42 Cl1 1.383(5)
O43 Cl1 1.398(7)
O44 Cl1 1.335(6)
C2 C3 1.347(6)
C4 C9 1.379(6)
C4 C5 1.400(6)
C5 C6 1.389(7)
C6 C7 1.386(7)
C7 C8 1.377(8)
C8 C9 1.372(7)
C12 C13 1.334(6)
C14 C19 1.379(6)
C14 C15 1.398(6)
C15 C16 1.386(7)
C16 C17 1.377(7)
C17 C18 1.377(7)
C18 C19 1.396(7)
C21 C22 1.480(7)
C22 C23 1.363(6)
C23 C24 1.394(6)
C24 C25 1.472(6)
C25 C30 1.378(6)
C25 C26 1.396(6)
C26 C27 1.374(7)
C27 C28 1.364(7)
C28 C29 1.408(7)
C29 C30 1.383(6)
C31 C32 1.395(8)
C33 C34 1.336(12)
C35 C36 1.06(2)
